data_7705384
loop_
_publ_author_name
'Hammoud, Joanna'
'Abou-Khalil, Fatima'
'Roisnel, Thierry'
'Dorcet, Vincent'
'Bour, Christophe'
'Gandon, Vincent'
'Leb&#x0153;uf, David'
'Carpentier, Jean-Fran\,cois'
'Sarazin, Yann'

_publ_section_title
;
 Alkaline-earth complexes with macrocyclic-functionalised bis(phenolate)s
 and bis(fluoroalkoxide)s.
;
_journal_issue 37
_journal_name_full 'Dalton transactions (Cambridge, England : 2003)'
_journal_page_first 13017
_journal_page_last 13028
_journal_paper_doi 10.1039/d0dt02573a
_journal_volume 49
_journal_year 2020
_chemical_compound_source 'synthesis as described'
_chemical_formula_moiety 'C18 H26 F12 N2 O6 Sr, 3(C H2 Cl2), H2 O '
_chemical_formula_sum 'C21 H34 Cl6 F12 N2 O7 Sr'
_chemical_formula_weight 954.82
_space_group_crystal_system triclinic
_space_group_IT_number 2
_space_group_name_Hall '-P 1'
_space_group_name_H-M_alt 'P -1'
_atom_sites_solution_hydrogens mixed
_audit_update_record
;
2020-04-06 deposited with the CCDC.	2020-09-07 downloaded from the CCDC.
;
_cell_angle_alpha 93.561(3)
_cell_angle_beta 112.062(3)
_cell_angle_gamma 99.661(3)
_cell_formula_units_Z 2
_cell_length_a 11.5178(11)
_cell_length_b 12.8516(12)
_cell_length_c 13.4163(10)
_cell_measurement_reflns_used 9004
_cell_measurement_temperature 150(2)
_cell_measurement_theta_max 27.4942
_cell_measurement_theta_min 2.4633
_cell_measurement_wavelength 0.71073
_cell_volume 1797.3(3)
_computing_cell_refinement 'APEX3 (Bruker, 2015)'
_computing_data_collection 'SAINT (Bruker, 2014)'
_computing_data_reduction 'SAINT (Bruker, 2014)'
_computing_molecular_graphics 'SXGRAPH (Farrugia, 1999), Mercury (CSD, 2016)'
_computing_publication_material 'CRYSCALC (T. Roisnel, local program, 2018)'
_computing_structure_refinement 'SHELXL-2018_3 (Sheldrick, 2018)'
_computing_structure_solution 'SHELXT (Sheldrick, 2015)'
_diffrn_ambient_temperature 150(2)
_diffrn_detector '(CMOS) PHOTON 100'
_diffrn_measured_fraction_theta_full 0.998
_diffrn_measured_fraction_theta_max 0.998
_diffrn_measurement_device_type 'D8 VENTURE Bruker AXS'
_diffrn_measurement_method 'rotation images'
_diffrn_radiation_monochromator 'multilayer monochromator'
_diffrn_radiation_probe x-ray
_diffrn_radiation_source 'Incoatec microfocus sealed tube'
_diffrn_radiation_type MoK\a
_diffrn_radiation_wavelength 0.71073
_diffrn_reflns_av_R_equivalents 0.0644
_diffrn_reflns_av_unetI/netI 0.0444
_diffrn_reflns_limit_h_max 14
_diffrn_reflns_limit_h_min -14
_diffrn_reflns_limit_k_max 16
_diffrn_reflns_limit_k_min -16
_diffrn_reflns_limit_l_max 15
_diffrn_reflns_limit_l_min -17
_diffrn_reflns_number 41400
_diffrn_reflns_theta_full 25.242
_diffrn_reflns_theta_max 27.480
_diffrn_reflns_theta_min 3.012
_exptl_absorpt_coefficient_mu 2.049
_exptl_absorpt_correction_T_max 0.509
_exptl_absorpt_correction_T_min 0.344
_exptl_absorpt_correction_type multi-scan
_exptl_absorpt_process_details
;
  [Sheldrick, G.M. (2014). SADABS Bruker AXS Inc., Madison, Wisconsin, USA]
;
_exptl_crystal_colour colourless
_exptl_crystal_density_diffrn 1.764
_exptl_crystal_description block
_exptl_crystal_F_000 956
_exptl_crystal_size_max 0.500
_exptl_crystal_size_mid 0.390
_exptl_crystal_size_min 0.330
_refine_diff_density_max 2.354
_refine_diff_density_min -1.491
_refine_diff_density_rms 0.106
_refine_ls_extinction_method none
_refine_ls_goodness_of_fit_ref 1.034
_refine_ls_hydrogen_treatment mixed
_refine_ls_matrix_type full
_refine_ls_number_parameters 454
_refine_ls_number_reflns 8231
_refine_ls_number_restraints 0
_refine_ls_restrained_S_all 1.034
_refine_ls_R_factor_all 0.0623
_refine_ls_R_factor_gt 0.0464
_refine_ls_shift/su_max 0.000
_refine_ls_shift/su_mean 0.000
_refine_ls_structure_factor_coef Fsqd
_refine_ls_weighting_details 'w=1/[\s^2^(Fo^2^)+(0.0414P)^2^+5.2648P] where P=(Fo^2^+2Fc^2^)/3'
_refine_ls_weighting_scheme calc
_refine_ls_wR_factor_gt 0.1037
_refine_ls_wR_factor_ref 0.1124
_reflns_Friedel_coverage 0.000
_reflns_number_gt 6826
_reflns_number_total 8231
_reflns_threshold_expression >2sigma(I)
_cod_data_source_file d0dt02573a2.cif
_cod_data_source_block JH048
_cod_depositor_comments 'Adding full bibliography for 7705378--7705389.cif.'
_cod_database_code 7705384

loop_
_space_group_symop_operation_xyz
'x, y, z'
'-x, -y, -z'

loop_
_atom_site_label
_atom_site_type_symbol
_atom_site_fract_x
_atom_site_fract_y
_atom_site_fract_z
_atom_site_U_iso_or_equiv
_atom_site_adp_type
_atom_site_occupancy
_atom_site_site_symmetry_order
_atom_site_calc_flag
_atom_site_refinement_flags_posn
_atom_site_refinement_flags_adp
_atom_site_refinement_flags_occupancy
_atom_site_disorder_assembly
_atom_site_disorder_group
Sr1 Sr 0.51836(3) 0.38941(2) 0.19852(2) 0.01069(8) Uani 1 1 d . . . . .
O1 O 0.4087(2) 0.18644(18) 0.10671(18) 0.0189(5) Uani 1 1 d . . . . .
C2 C 0.2774(3) 0.1609(3) 0.0937(3) 0.0235(7) Uani 1 1 d . . . . .
H2A H 0.236539 0.088316 0.053805 0.028 Uiso 1 1 calc R U . . .
H2B H 0.229781 0.212182 0.052490 0.028 Uiso 1 1 calc R U . . .
C3 C 0.2768(3) 0.1672(3) 0.2063(3) 0.0218(7) Uani 1 1 d . . . . .
H3A H 0.188502 0.140977 0.200888 0.026 Uiso 1 1 calc R U . . .
H3B H 0.331395 0.120396 0.248565 0.026 Uiso 1 1 calc R U . . .
N4 N 0.3243(2) 0.2775(2) 0.2639(2) 0.0153(5) Uani 1 1 d . . . . .
C5 C 0.3888(3) 0.2785(3) 0.3824(3) 0.0191(7) Uani 1 1 d . . . . .
H5A H 0.329447 0.233969 0.407827 0.023 Uiso 1 1 calc R U . . .
H5B H 0.407216 0.352316 0.418739 0.023 Uiso 1 1 calc R U . . .
C6 C 0.5122(3) 0.2384(3) 0.4167(3) 0.0194(7) Uani 1 1 d . . . . .
H6A H 0.550478 0.241816 0.496659 0.023 Uiso 1 1 calc R U . . .
H6B H 0.495120 0.163394 0.384027 0.023 Uiso 1 1 calc R U . . .
O7 O 0.5986(2) 0.30375(18) 0.38101(18) 0.0173(5) Uani 1 1 d . . . . .
C8 C 0.7215(3) 0.2750(3) 0.4175(3) 0.0188(6) Uani 1 1 d . . . . .
H8A H 0.717631 0.210305 0.371343 0.023 Uiso 1 1 calc R U . . .
H8B H 0.746677 0.259402 0.493273 0.023 Uiso 1 1 calc R U . . .
C9 C 0.8189(3) 0.3664(3) 0.4113(3) 0.0172(6) Uani 1 1 d . . . . .
H9A H 0.825957 0.428929 0.461764 0.021 Uiso 1 1 calc R U . . .
H9B H 0.903508 0.346164 0.435861 0.021 Uiso 1 1 calc R U . . .
N10 N 0.7870(2) 0.3972(2) 0.3009(2) 0.0137(5) Uani 1 1 d . . . . .
C11 C 0.8187(3) 0.3199(3) 0.2334(3) 0.0190(7) Uani 1 1 d . . . . .
H11A H 0.792788 0.246824 0.247822 0.023 Uiso 1 1 calc R U . . .
H11B H 0.912487 0.334594 0.253636 0.023 Uiso 1 1 calc R U . . .
C12 C 0.7518(3) 0.3265(3) 0.1137(3) 0.0206(7) Uani 1 1 d . . . . .
H12A H 0.773468 0.400477 0.099663 0.025 Uiso 1 1 calc R U . . .
H12B H 0.781546 0.279579 0.071175 0.025 Uiso 1 1 calc R U . . .
O13 O 0.6160(2) 0.29457(18) 0.08023(18) 0.0186(5) Uani 1 1 d . . . . .
C14 C 0.5670(3) 0.1856(3) 0.0347(3) 0.0225(7) Uani 1 1 d . . . . .
H14A H 0.609194 0.139279 0.087227 0.027 Uiso 1 1 calc R U . . .
H14B H 0.583306 0.171760 -0.031838 0.027 Uiso 1 1 calc R U . . .
C15 C 0.4259(4) 0.1629(3) 0.0079(3) 0.0241(7) Uani 1 1 d . . . . .
H15A H 0.383276 0.207750 -0.046229 0.029 Uiso 1 1 calc R U . . .
H15B H 0.388124 0.087114 -0.022759 0.029 Uiso 1 1 calc R U . . .
O21 O 0.3541(2) 0.48202(17) 0.20253(19) 0.0164(5) Uani 1 1 d . . . . .
C22 C 0.2484(3) 0.4535(3) 0.2234(3) 0.0150(6) Uani 1 1 d . . . . .
C23 C 0.2161(3) 0.3329(3) 0.2390(3) 0.0194(7) Uani 1 1 d . . . . .
H23A H 0.185345 0.329166 0.298705 0.023 Uiso 1 1 calc R U . . .
H23B H 0.145105 0.294376 0.171936 0.023 Uiso 1 1 calc R U . . .
C24 C 0.1315(3) 0.4694(3) 0.1242(3) 0.0186(7) Uani 1 1 d . . . . .
F25 F 0.1192(2) 0.40773(18) 0.03488(16) 0.0269(5) Uani 1 1 d . . . . .
F26 F 0.01911(19) 0.4431(2) 0.13553(18) 0.0317(5) Uani 1 1 d . . . . .
F27 F 0.1415(2) 0.56891(17) 0.10126(17) 0.0299(5) Uani 1 1 d . . . . .
C28 C 0.2591(3) 0.5270(3) 0.3231(3) 0.0217(7) Uani 1 1 d . . . . .
F29 F 0.3614(2) 0.51966(18) 0.41040(17) 0.0320(5) Uani 1 1 d . . . . .
F30 F 0.2739(2) 0.63026(17) 0.31030(18) 0.0335(5) Uani 1 1 d . . . . .
F31 F 0.1573(2) 0.5050(2) 0.35031(19) 0.0391(6) Uani 1 1 d . . . . .
O41 O 0.6598(2) 0.55901(18) 0.19661(17) 0.0152(4) Uani 1 1 d . . . . .
C42 C 0.7719(3) 0.5909(2) 0.2841(2) 0.0137(6) Uani 1 1 d . . . . .
C43 C 0.8574(3) 0.5056(3) 0.3054(3) 0.0160(6) Uani 1 1 d . . . . .
H43A H 0.896026 0.504543 0.250816 0.019 Uiso 1 1 calc R U . . .
H43B H 0.928109 0.526814 0.377903 0.019 Uiso 1 1 calc R U . . .
C44 C 0.8535(3) 0.6917(3) 0.2671(3) 0.0205(7) Uani 1 1 d . . . . .
F45 F 0.8909(2) 0.67062(18) 0.18634(17) 0.0297(5) Uani 1 1 d . . . . .
F46 F 0.9610(2) 0.73357(18) 0.35518(18) 0.0321(5) Uani 1 1 d . . . . .
F47 F 0.7885(2) 0.77050(16) 0.23999(19) 0.0312(5) Uani 1 1 d . . . . .
C48 C 0.7428(3) 0.6194(2) 0.3848(3) 0.0164(6) Uani 1 1 d . . . . .
F49 F 0.8447(2) 0.63350(17) 0.48042(15) 0.0253(4) Uani 1 1 d . . . . .
F50 F 0.6952(2) 0.70769(16) 0.38261(18) 0.0289(5) Uani 1 1 d . . . . .
F51 F 0.65475(18) 0.53987(15) 0.39120(15) 0.0195(4) Uani 1 1 d . . . . .
O61 O 0.3762(2) 0.4102(2) 0.0080(2) 0.0225(5) Uani 1 1 d . . . . .
H61A H 0.335(4) 0.442(4) 0.023(4) 0.027 Uiso 1 1 d . U . . .
H61B H 0.367(4) 0.422(3) -0.059(4) 0.027 Uiso 1 1 d . U . . .
C101 C 0.0370(9) 0.9833(5) 0.6748(5) 0.087(2) Uani 1 1 d . . . . .
H10A H -0.040169 1.012640 0.664850 0.104 Uiso 1 1 calc R U . . .
H10B H 0.099338 1.038563 0.662538 0.104 Uiso 1 1 calc R U . . .
Cl1 Cl 0.10336(17) 0.95744(14) 0.80820(13) 0.0741(5) Uani 1 1 d . . . . .
Cl2 Cl -0.0037(3) 0.87707(14) 0.58138(15) 0.1182(10) Uani 1 1 d . . . . .
C111 C 0.5808(8) 0.9075(4) 0.3254(5) 0.088(3) Uani 1 1 d . . . . .
H11C H 0.505368 0.851922 0.315927 0.105 Uiso 1 1 calc R U . . .
H11D H 0.642399 0.871698 0.308777 0.105 Uiso 1 1 calc R U . . .
Cl11 Cl 0.6484(2) 0.96205(12) 0.45439(12) 0.0983(8) Uani 1 1 d . . . . .
Cl12 Cl 0.53161(14) 0.99500(9) 0.23053(9) 0.0504(3) Uani 1 1 d . . . . .
C121 C 0.1741(5) 0.8036(4) 0.1675(4) 0.0452(11) Uani 1 1 d . . . . .
H12C H 0.111657 0.740291 0.167235 0.054 Uiso 1 1 calc R U . . .
H12D H 0.248138 0.778646 0.161142 0.054 Uiso 1 1 calc R U . . .
Cl21 Cl 0.22628(18) 0.88766(11) 0.29123(13) 0.0679(4) Uani 1 1 d . . . . .
Cl22 Cl 0.10211(16) 0.86840(11) 0.05453(13) 0.0641(4) Uani 1 1 d . . . . .
O201 O 0.4422(3) 0.6877(2) 0.1728(3) 0.0368(7) Uani 1 1 d . . . . .
H201 H 0.404(5) 0.632(4) 0.180(4) 0.044 Uiso 1 1 d . U . . .
H202 H 0.507(5) 0.672(4) 0.162(4) 0.044 Uiso 1 1 d . U . . .

loop_
_atom_site_aniso_label
_atom_site_aniso_U_11
_atom_site_aniso_U_22
_atom_site_aniso_U_33
_atom_site_aniso_U_23
_atom_site_aniso_U_13
_atom_site_aniso_U_12
Sr1 0.01090(13) 0.01135(13) 0.01049(13) 0.00228(9) 0.00458(10) 0.00285(9)
O1 0.0186(11) 0.0179(11) 0.0173(11) -0.0005(9) 0.0062(9) -0.0007(9)
C2 0.0180(16) 0.0198(17) 0.0269(18) -0.0007(14) 0.0060(14) -0.0032(13)
C3 0.0220(17) 0.0153(16) 0.0290(18) 0.0062(13) 0.0124(15) -0.0008(13)
N4 0.0147(13) 0.0153(13) 0.0171(13) 0.0059(10) 0.0065(11) 0.0043(10)
C5 0.0208(16) 0.0236(17) 0.0187(16) 0.0112(13) 0.0117(13) 0.0077(13)
C6 0.0216(16) 0.0193(16) 0.0206(16) 0.0126(13) 0.0098(14) 0.0059(13)
O7 0.0143(11) 0.0203(11) 0.0195(11) 0.0104(9) 0.0069(9) 0.0063(9)
C8 0.0157(15) 0.0232(17) 0.0183(16) 0.0078(13) 0.0046(13) 0.0092(13)
C9 0.0140(15) 0.0221(16) 0.0141(15) 0.0043(12) 0.0028(12) 0.0060(12)
N10 0.0120(12) 0.0156(13) 0.0134(12) 0.0008(10) 0.0046(10) 0.0036(10)
C11 0.0174(16) 0.0201(16) 0.0217(17) -0.0001(13) 0.0086(13) 0.0083(13)
C12 0.0180(16) 0.0245(17) 0.0203(17) -0.0021(13) 0.0103(13) 0.0020(13)
O13 0.0175(11) 0.0192(12) 0.0179(11) -0.0038(9) 0.0076(9) 0.0013(9)
C14 0.0275(18) 0.0203(17) 0.0225(17) -0.0058(13) 0.0149(15) 0.0031(14)
C15 0.0299(19) 0.0208(17) 0.0172(17) -0.0060(13) 0.0081(14) -0.0004(14)
O21 0.0113(10) 0.0167(11) 0.0249(12) 0.0060(9) 0.0098(9) 0.0050(8)
C22 0.0106(14) 0.0195(15) 0.0163(15) 0.0047(12) 0.0058(12) 0.0050(11)
C23 0.0124(14) 0.0222(16) 0.0257(17) 0.0080(13) 0.0088(13) 0.0043(12)
C24 0.0145(15) 0.0275(17) 0.0174(16) 0.0057(13) 0.0082(13) 0.0084(13)
F25 0.0247(11) 0.0393(12) 0.0145(10) 0.0001(8) 0.0042(8) 0.0106(9)
F26 0.0108(9) 0.0594(15) 0.0284(12) 0.0125(10) 0.0087(9) 0.0116(10)
F27 0.0309(12) 0.0297(12) 0.0267(11) 0.0133(9) 0.0037(9) 0.0149(9)
C28 0.0232(17) 0.0287(18) 0.0169(16) 0.0072(14) 0.0088(14) 0.0115(14)
F29 0.0369(13) 0.0335(12) 0.0166(10) 0.0015(9) -0.0009(9) 0.0112(10)
F30 0.0557(15) 0.0226(11) 0.0246(11) 0.0027(9) 0.0148(11) 0.0170(10)
F31 0.0386(13) 0.0604(17) 0.0302(13) 0.0016(11) 0.0264(11) 0.0123(12)
O41 0.0120(10) 0.0198(11) 0.0107(10) 0.0036(8) 0.0021(8) 0.0005(8)
C42 0.0112(14) 0.0160(15) 0.0124(14) 0.0025(11) 0.0039(12) 0.0008(11)
C43 0.0097(14) 0.0194(16) 0.0178(15) -0.0004(12) 0.0057(12) 0.0005(11)
C44 0.0189(16) 0.0224(17) 0.0169(16) 0.0025(13) 0.0053(13) -0.0008(13)
F45 0.0305(11) 0.0341(12) 0.0267(11) 0.0047(9) 0.0185(10) -0.0052(9)
F46 0.0244(11) 0.0312(12) 0.0259(11) 0.0017(9) 0.0013(9) -0.0120(9)
F47 0.0342(12) 0.0192(10) 0.0390(13) 0.0127(9) 0.0125(10) 0.0032(9)
C48 0.0178(15) 0.0149(15) 0.0151(15) 0.0018(12) 0.0048(12) 0.0041(12)
F49 0.0238(10) 0.0329(12) 0.0128(9) -0.0011(8) 0.0017(8) 0.0037(9)
F50 0.0428(13) 0.0228(11) 0.0301(12) 0.0064(9) 0.0191(10) 0.0180(10)
F51 0.0204(10) 0.0233(10) 0.0180(9) 0.0043(8) 0.0114(8) 0.0031(8)
O61 0.0213(13) 0.0388(15) 0.0152(12) 0.0105(10) 0.0110(10) 0.0148(11)
C101 0.153(7) 0.042(3) 0.057(4) 0.000(3) 0.027(4) 0.034(4)
Cl1 0.0844(11) 0.0773(11) 0.0497(8) -0.0079(7) 0.0140(8) 0.0225(9)
Cl2 0.192(2) 0.0578(10) 0.0581(10) -0.0154(8) -0.0147(12) 0.0616(13)
C111 0.137(7) 0.030(3) 0.056(4) 0.007(2) -0.011(4) 0.026(3)
Cl11 0.168(2) 0.0427(8) 0.0410(8) 0.0140(6) -0.0034(10) 0.0117(10)
Cl12 0.0828(9) 0.0356(6) 0.0323(6) 0.0041(4) 0.0183(6) 0.0213(6)
C121 0.061(3) 0.029(2) 0.058(3) 0.012(2) 0.036(3) 0.011(2)
Cl21 0.1082(13) 0.0411(7) 0.0646(9) 0.0041(6) 0.0480(9) 0.0102(7)
Cl22 0.0736(9) 0.0417(7) 0.0719(9) 0.0200(6) 0.0214(8) 0.0111(6)
O201 0.0514(19) 0.0206(14) 0.0470(18) 0.0105(13) 0.0287(16) 0.0060(13)

loop_
_atom_type_symbol
_atom_type_description
_atom_type_scat_dispersion_real
_atom_type_scat_dispersion_imag
_atom_type_scat_source
C C 0.0033 0.0016 'International Tables Vol C Tables 4.2.6.8 and 6.1.1.4'
H H 0.0000 0.0000 'International Tables Vol C Tables 4.2.6.8 and 6.1.1.4'
O O 0.0106 0.0060 'International Tables Vol C Tables 4.2.6.8 and 6.1.1.4'
F F 0.0171 0.0103 'International Tables Vol C Tables 4.2.6.8 and 6.1.1.4'
N N 0.0061 0.0033 'International Tables Vol C Tables 4.2.6.8 and 6.1.1.4'
Sr Sr -1.5307 3.2498 'International Tables Vol C Tables 4.2.6.8 and 6.1.1.4'
Cl Cl 0.1484 0.1585 'International Tables Vol C Tables 4.2.6.8 and 6.1.1.4'

loop_
_geom_angle_atom_site_label_1
_geom_angle_atom_site_label_2
_geom_angle_atom_site_label_3
_geom_angle
_geom_angle_site_symmetry_1
_geom_angle_site_symmetry_3
_geom_angle_publ_flag
O21 Sr1 O41 91.70(7) . . ?
O21 Sr1 O61 69.88(8) . . ?
O41 Sr1 O61 86.36(8) . . ?
O21 Sr1 O13 147.26(8) . . ?
O41 Sr1 O13 87.09(7) . . ?
O61 Sr1 O13 77.39(8) . . ?
O21 Sr1 O7 107.43(7) . . ?
O41 Sr1 O7 115.12(7) . . ?
O61 Sr1 O7 158.51(8) . . ?
O13 Sr1 O7 102.61(7) . . ?
O21 Sr1 O1 108.94(7) . . ?
O41 Sr1 O1 146.82(7) . . ?
O61 Sr1 O1 77.28(8) . . ?
O13 Sr1 O1 61.40(7) . . ?
O7 Sr1 O1 83.88(7) . . ?
O21 Sr1 N10 142.06(8) . . ?
O41 Sr1 N10 64.56(7) . . ?
O61 Sr1 N10 132.32(8) . . ?
O13 Sr1 N10 64.87(7) . . ?
O7 Sr1 N10 63.12(7) . . ?
O1 Sr1 N10 106.40(7) . . ?
O21 Sr1 F51 78.51(7) . . ?
O41 Sr1 F51 58.96(6) . . ?
O61 Sr1 F51 132.04(8) . . ?
O13 Sr1 F51 127.03(6) . . ?
O7 Sr1 F51 65.22(6) . . ?
O1 Sr1 F51 148.85(6) . . ?
N10 Sr1 F51 64.05(6) . . ?
O21 Sr1 N4 63.09(7) . . ?
O41 Sr1 N4 149.95(7) . . ?
O61 Sr1 N4 98.74(8) . . ?
O13 Sr1 N4 122.95(7) . . ?
O7 Sr1 N4 62.85(7) . . ?
O1 Sr1 N4 62.29(7) . . ?
N10 Sr1 N4 125.64(7) . . ?
F51 Sr1 N4 97.92(7) . . ?
O21 Sr1 C42 100.59(8) . . ?
O41 Sr1 C42 21.29(7) . . ?
O61 Sr1 C42 107.57(8) . . ?
O13 Sr1 C42 89.92(7) . . ?
O7 Sr1 C42 93.91(7) . . ?
O1 Sr1 C42 149.68(7) . . ?
N10 Sr1 C42 47.72(7) . . ?
F51 Sr1 C42 44.04(6) . . ?
N4 Sr1 C42 141.95(8) . . ?
O21 Sr1 H61A 54.0(10) . . ?
O41 Sr1 H61A 86.5(9) . . ?
O61 Sr1 H61A 15.9(10) . . ?
O13 Sr1 H61A 93.3(10) . . ?
O7 Sr1 H61A 153.4(10) . . ?
O1 Sr1 H61A 85.3(9) . . ?
N10 Sr1 H61A 143.5(10) . . ?
F51 Sr1 H61A 120.7(10) . . ?
N4 Sr1 H61A 90.6(10) . . ?
C42 Sr1 H61A 107.4(9) . . ?
C2 O1 C15 113.1(3) . . ?
C2 O1 Sr1 111.49(19) . . ?
C15 O1 Sr1 111.61(18) . . ?
O1 C2 C3 106.9(3) . . ?
O1 C2 H2A 110.3 . . ?
C3 C2 H2A 110.3 . . ?
O1 C2 H2B 110.3 . . ?
C3 C2 H2B 110.3 . . ?
H2A C2 H2B 108.6 . . ?
N4 C3 C2 111.7(3) . . ?
N4 C3 H3A 109.3 . . ?
C2 C3 H3A 109.3 . . ?
N4 C3 H3B 109.3 . . ?
C2 C3 H3B 109.3 . . ?
H3A C3 H3B 107.9 . . ?
C5 N4 C23 110.5(3) . . ?
C5 N4 C3 111.2(3) . . ?
C23 N4 C3 109.4(3) . . ?
C5 N4 Sr1 105.32(18) . . ?
C23 N4 Sr1 110.48(18) . . ?
C3 N4 Sr1 109.89(19) . . ?
N4 C5 C6 114.2(3) . . ?
N4 C5 H5A 108.7 . . ?
C6 C5 H5A 108.7 . . ?
N4 C5 H5B 108.7 . . ?
C6 C5 H5B 108.7 . . ?
H5A C5 H5B 107.6 . . ?
O7 C6 C5 108.7(2) . . ?
O7 C6 H6A 110.0 . . ?
C5 C6 H6A 110.0 . . ?
O7 C6 H6B 110.0 . . ?
C5 C6 H6B 110.0 . . ?
H6A C6 H6B 108.3 . . ?
C6 O7 C8 111.8(2) . . ?
C6 O7 Sr1 122.32(18) . . ?
C8 O7 Sr1 119.12(18) . . ?
O7 C8 C9 108.9(3) . . ?
O7 C8 H8A 109.9 . . ?
C9 C8 H8A 109.9 . . ?
O7 C8 H8B 109.9 . . ?
C9 C8 H8B 109.9 . . ?
H8A C8 H8B 108.3 . . ?
N10 C9 C8 113.6(3) . . ?
N10 C9 H9A 108.8 . . ?
C8 C9 H9A 108.8 . . ?
N10 C9 H9B 108.8 . . ?
C8 C9 H9B 108.8 . . ?
H9A C9 H9B 107.7 . . ?
C43 N10 C9 110.9(2) . . ?
C43 N10 C11 109.8(2) . . ?
C9 N10 C11 109.6(2) . . ?
C43 N10 Sr1 109.23(17) . . ?
C9 N10 Sr1 109.96(18) . . ?
C11 N10 Sr1 107.19(18) . . ?
N10 C11 C12 111.4(3) . . ?
N10 C11 H11A 109.4 . . ?
C12 C11 H11A 109.4 . . ?
N10 C11 H11B 109.4 . . ?
C12 C11 H11B 109.4 . . ?
H11A C11 H11B 108.0 . . ?
O13 C12 C11 110.3(3) . . ?
O13 C12 H12A 109.6 . . ?
C11 C12 H12A 109.6 . . ?
O13 C12 H12B 109.6 . . ?
C11 C12 H12B 109.6 . . ?
H12A C12 H12B 108.1 . . ?
C14 O13 C12 113.6(3) . . ?
C14 O13 Sr1 121.28(18) . . ?
C12 O13 Sr1 115.41(18) . . ?
O13 C14 C15 107.6(3) . . ?
O13 C14 H14A 110.2 . . ?
C15 C14 H14A 110.2 . . ?
O13 C14 H14B 110.2 . . ?
C15 C14 H14B 110.2 . . ?
H14A C14 H14B 108.5 . . ?
O1 C15 C14 107.4(3) . . ?
O1 C15 H15A 110.2 . . ?
C14 C15 H15A 110.2 . . ?
O1 C15 H15B 110.2 . . ?
C14 C15 H15B 110.2 . . ?
H15A C15 H15B 108.5 . . ?
C22 O21 Sr1 132.91(19) . . ?
O21 C22 C28 109.4(3) . . ?
O21 C22 C24 108.1(3) . . ?
C28 C22 C24 108.1(3) . . ?
O21 C22 C23 115.3(3) . . ?
C28 C22 C23 110.3(3) . . ?
C24 C22 C23 105.3(3) . . ?
N4 C23 C22 114.8(2) . . ?
N4 C23 H23A 108.6 . . ?
C22 C23 H23A 108.6 . . ?
N4 C23 H23B 108.6 . . ?
C22 C23 H23B 108.6 . . ?
H23A C23 H23B 107.5 . . ?
F27 C24 F25 106.3(3) . . ?
F27 C24 F26 106.8(3) . . ?
F25 C24 F26 106.1(3) . . ?
F27 C24 C22 113.2(3) . . ?
F25 C24 C22 110.3(3) . . ?
F26 C24 C22 113.6(3) . . ?
F29 C28 F30 105.6(3) . . ?
F29 C28 F31 106.5(3) . . ?
F30 C28 F31 106.1(3) . . ?
F29 C28 C22 110.8(3) . . ?
F30 C28 C22 113.2(3) . . ?
F31 C28 C22 113.9(3) . . ?
C42 O41 Sr1 116.65(17) . . ?
O41 C42 C48 108.8(2) . . ?
O41 C42 C44 110.6(2) . . ?
C48 C42 C44 108.1(3) . . ?
O41 C42 C43 113.0(3) . . ?
C48 C42 C43 110.4(2) . . ?
C44 C42 C43 105.7(2) . . ?
O41 C42 Sr1 42.05(13) . . ?
C48 C42 Sr1 88.92(17) . . ?
C44 C42 Sr1 152.4(2) . . ?
C43 C42 Sr1 87.44(16) . . ?
N10 C43 C42 113.6(2) . . ?
N10 C43 H43A 108.8 . . ?
C42 C43 H43A 108.8 . . ?
N10 C43 H43B 108.8 . . ?
C42 C43 H43B 108.8 . . ?
H43A C43 H43B 107.7 . . ?
F45 C44 F47 105.9(3) . . ?
F45 C44 F46 106.4(3) . . ?
F47 C44 F46 106.4(3) . . ?
F45 C44 C42 111.3(3) . . ?
F47 C44 C42 112.6(3) . . ?
F46 C44 C42 113.7(3) . . ?
F50 C48 F51 106.4(3) . . ?
F50 C48 F49 105.9(3) . . ?
F51 C48 F49 106.0(2) . . ?
F50 C48 C42 113.8(3) . . ?
F51 C48 C42 109.6(2) . . ?
F49 C48 C42 114.5(3) . . ?
C48 F51 Sr1 115.53(17) . . ?
Sr1 O61 H61A 97(3) . . ?
Sr1 O61 H61B 150(3) . . ?
H61A O61 H61B 106(4) . . ?
Cl2 C101 Cl1 114.4(4) . . ?
Cl2 C101 H10A 108.7 . . ?
Cl1 C101 H10A 108.7 . . ?
Cl2 C101 H10B 108.7 . . ?
Cl1 C101 H10B 108.7 . . ?
H10A C101 H10B 107.6 . . ?
Cl11 C111 Cl12 115.8(3) . . ?
Cl11 C111 H11C 108.3 . . ?
Cl12 C111 H11C 108.3 . . ?
Cl11 C111 H11D 108.3 . . ?
Cl12 C111 H11D 108.3 . . ?
H11C C111 H11D 107.4 . . ?
Cl21 C121 Cl22 112.2(3) . . ?
Cl21 C121 H12C 109.2 . . ?
Cl22 C121 H12C 109.2 . . ?
Cl21 C121 H12D 109.2 . . ?
Cl22 C121 H12D 109.2 . . ?
H12C C121 H12D 107.9 . . ?
H201 O201 H202 105(5) . . ?

loop_
_geom_bond_atom_site_label_1
_geom_bond_atom_site_label_2
_geom_bond_distance
_geom_bond_site_symmetry_2
_geom_bond_publ_flag
Sr1 O21 2.413(2) . ?
Sr1 O41 2.500(2) . ?
Sr1 O61 2.525(2) . ?
Sr1 O13 2.613(2) . ?
Sr1 O7 2.653(2) . ?
Sr1 O1 2.691(2) . ?
Sr1 N10 2.856(3) . ?
Sr1 F51 2.8632(19) . ?
Sr1 N4 2.895(3) . ?
Sr1 C42 3.336(3) . ?
Sr1 H61A 2.72(4) . ?
O1 C2 1.433(4) . ?
O1 C15 1.433(4) . ?
C2 C3 1.510(5) . ?
C2 H2A 0.9900 . ?
C2 H2B 0.9900 . ?
C3 N4 1.481(4) . ?
C3 H3A 0.9900 . ?
C3 H3B 0.9900 . ?
N4 C5 1.478(4) . ?
N4 C23 1.479(4) . ?
C5 C6 1.510(4) . ?
C5 H5A 0.9900 . ?
C5 H5B 0.9900 . ?
C6 O7 1.432(4) . ?
C6 H6A 0.9900 . ?
C6 H6B 0.9900 . ?
O7 C8 1.435(4) . ?
C8 C9 1.511(5) . ?
C8 H8A 0.9900 . ?
C8 H8B 0.9900 . ?
C9 N10 1.483(4) . ?
C9 H9A 0.9900 . ?
C9 H9B 0.9900 . ?
N10 C43 1.475(4) . ?
N10 C11 1.484(4) . ?
C11 C12 1.513(5) . ?
C11 H11A 0.9900 . ?
C11 H11B 0.9900 . ?
C12 O13 1.432(4) . ?
C12 H12A 0.9900 . ?
C12 H12B 0.9900 . ?
O13 C14 1.422(4) . ?
C14 C15 1.499(5) . ?
C14 H14A 0.9900 . ?
C14 H14B 0.9900 . ?
C15 H15A 0.9900 . ?
C15 H15B 0.9900 . ?
O21 C22 1.347(4) . ?
C22 C28 1.542(5) . ?
C22 C24 1.551(4) . ?
C22 C23 1.578(4) . ?
C23 H23A 0.9900 . ?
C23 H23B 0.9900 . ?
C24 F27 1.330(4) . ?
C24 F25 1.342(4) . ?
C24 F26 1.349(4) . ?
C28 F29 1.335(4) . ?
C28 F30 1.339(4) . ?
C28 F31 1.347(4) . ?
O41 C42 1.356(4) . ?
C42 C48 1.546(4) . ?
C42 C44 1.549(4) . ?
C42 C43 1.564(4) . ?
C43 H43A 0.9900 . ?
C43 H43B 0.9900 . ?
C44 F45 1.335(4) . ?
C44 F47 1.347(4) . ?
C44 F46 1.348(4) . ?
C48 F50 1.339(4) . ?
C48 F51 1.345(4) . ?
C48 F49 1.351(4) . ?
O61 H61A 0.75(5) . ?
O61 H61B 0.88(5) . ?
C101 Cl2 1.669(6) . ?
C101 Cl1 1.740(7) . ?
C101 H10A 0.9900 . ?
C101 H10B 0.9900 . ?
C111 Cl11 1.658(6) . ?
C111 Cl12 1.747(6) . ?
C111 H11C 0.9900 . ?
C111 H11D 0.9900 . ?
C121 Cl21 1.759(5) . ?
C121 Cl22 1.768(5) . ?
C121 H12C 0.9900 . ?
C121 H12D 0.9900 . ?
O201 H201 0.81(5) . ?
O201 H202 0.86(6) . ?

loop_
_geom_torsion_atom_site_label_1
_geom_torsion_atom_site_label_2
_geom_torsion_atom_site_label_3
_geom_torsion_atom_site_label_4
_geom_torsion
_geom_torsion_site_symmetry_1
_geom_torsion_site_symmetry_2
_geom_torsion_site_symmetry_3
_geom_torsion_site_symmetry_4
_geom_torsion_publ_flag
C15 O1 C2 C3 168.1(3) . . . . ?
Sr1 O1 C2 C3 -65.2(3) . . . . ?
O1 C2 C3 N4 66.2(3) . . . . ?
C2 C3 N4 C5 -149.2(3) . . . . ?
C2 C3 N4 C23 88.5(3) . . . . ?
C2 C3 N4 Sr1 -33.0(3) . . . . ?
C23 N4 C5 C6 -171.3(3) . . . . ?
C3 N4 C5 C6 67.0(3) . . . . ?
Sr1 N4 C5 C6 -52.0(3) . . . . ?
N4 C5 C6 O7 59.1(4) . . . . ?
C5 C6 O7 C8 175.9(3) . . . . ?
C5 C6 O7 Sr1 -33.4(3) . . . . ?
C6 O7 C8 C9 -161.1(3) . . . . ?
Sr1 O7 C8 C9 47.1(3) . . . . ?
O7 C8 C9 N10 -58.0(3) . . . . ?
C8 C9 N10 C43 160.8(3) . . . . ?
C8 C9 N10 C11 -77.7(3) . . . . ?
C8 C9 N10 Sr1 39.9(3) . . . . ?
C43 N10 C11 C12 -75.6(3) . . . . ?
C9 N10 C11 C12 162.3(3) . . . . ?
Sr1 N10 C11 C12 43.0(3) . . . . ?
N10 C11 C12 O13 -65.1(3) . . . . ?
C11 C12 O13 C14 -95.4(3) . . . . ?
C11 C12 O13 Sr1 51.3(3) . . . . ?
C12 O13 C14 C15 177.7(3) . . . . ?
Sr1 O13 C14 C15 33.3(3) . . . . ?
C2 O1 C15 C14 -175.9(3) . . . . ?
Sr1 O1 C15 C14 57.4(3) . . . . ?
O13 C14 C15 O1 -58.7(4) . . . . ?
Sr1 O21 C22 C28 118.9(3) . . . . ?
Sr1 O21 C22 C24 -123.5(2) . . . . ?
Sr1 O21 C22 C23 -6.1(4) . . . . ?
C5 N4 C23 C22 96.0(3) . . . . ?
C3 N4 C23 C22 -141.3(3) . . . . ?
Sr1 N4 C23 C22 -20.2(3) . . . . ?
O21 C22 C23 N4 18.8(4) . . . . ?
C28 C22 C23 N4 -105.7(3) . . . . ?
C24 C22 C23 N4 137.9(3) . . . . ?
O21 C22 C24 F27 -58.0(3) . . . . ?
C28 C22 C24 F27 60.3(3) . . . . ?
C23 C22 C24 F27 178.3(3) . . . . ?
O21 C22 C24 F25 60.9(3) . . . . ?
C28 C22 C24 F25 179.3(3) . . . . ?
C23 C22 C24 F25 -62.8(3) . . . . ?
O21 C22 C24 F26 179.9(3) . . . . ?
C28 C22 C24 F26 -61.7(4) . . . . ?
C23 C22 C24 F26 56.2(3) . . . . ?
O21 C22 C28 F29 -60.1(4) . . . . ?
C24 C22 C28 F29 -177.7(3) . . . . ?
C23 C22 C28 F29 67.7(3) . . . . ?
O21 C22 C28 F30 58.4(4) . . . . ?
C24 C22 C28 F30 -59.2(4) . . . . ?
C23 C22 C28 F30 -173.8(3) . . . . ?
O21 C22 C28 F31 179.8(3) . . . . ?
C24 C22 C28 F31 62.2(4) . . . . ?
C23 C22 C28 F31 -52.4(4) . . . . ?
Sr1 O41 C42 C48 -65.9(3) . . . . ?
Sr1 O41 C42 C44 175.43(19) . . . . ?
Sr1 O41 C42 C43 57.1(3) . . . . ?
C9 N10 C43 C42 -105.9(3) . . . . ?
C11 N10 C43 C42 132.8(3) . . . . ?
Sr1 N10 C43 C42 15.5(3) . . . . ?
O41 C42 C43 N10 -46.8(3) . . . . ?
C48 C42 C43 N10 75.4(3) . . . . ?
C44 C42 C43 N10 -167.9(2) . . . . ?
Sr1 C42 C43 N10 -12.5(2) . . . . ?
O41 C42 C44 F45 -65.8(3) . . . . ?
C48 C42 C44 F45 175.1(3) . . . . ?
C43 C42 C44 F45 56.8(3) . . . . ?
Sr1 C42 C44 F45 -59.2(6) . . . . ?
O41 C42 C44 F47 52.9(4) . . . . ?
C48 C42 C44 F47 -66.2(3) . . . . ?
C43 C42 C44 F47 175.6(3) . . . . ?
Sr1 C42 C44 F47 59.6(5) . . . . ?
O41 C42 C44 F46 174.0(3) . . . . ?
C48 C42 C44 F46 55.0(4) . . . . ?
C43 C42 C44 F46 -63.3(3) . . . . ?
Sr1 C42 C44 F46 -179.3(3) . . . . ?
O41 C42 C48 F50 -69.6(3) . . . . ?
C44 C42 C48 F50 50.6(3) . . . . ?
C43 C42 C48 F50 165.9(3) . . . . ?
Sr1 C42 C48 F50 -107.3(2) . . . . ?
O41 C42 C48 F51 49.4(3) . . . . ?
C44 C42 C48 F51 169.6(2) . . . . ?
C43 C42 C48 F51 -75.2(3) . . . . ?
Sr1 C42 C48 F51 11.7(2) . . . . ?
O41 C42 C48 F49 168.4(2) . . . . ?
C44 C42 C48 F49 -71.4(3) . . . . ?
C43 C42 C48 F49 43.8(3) . . . . ?
Sr1 C42 C48 F49 130.7(2) . . . . ?
F50 C48 F51 Sr1 108.3(2) . . . . ?
F49 C48 F51 Sr1 -139.30(18) . . . . ?
C42 C48 F51 Sr1 -15.2(3) . . . . ?
